data_7122112
loop_
_publ_author_name
'Vasseur, Alexandre'
'Membrat, Romain'
'Palpacelli, Davide'
'Giorgi, Michel'
'Nuel, Didier'
'Giordano, Laurent'
'Martinez, Alexandre'

_publ_section_title
;
 Synthesis of chiral supramolecular bisphosphinite palladacycles through
 hydrogen transfer-promoted self-assembly process.
;
_journal_issue 72
_journal_name_full 'Chemical communications (Cambridge, England)'
_journal_page_first 10132
_journal_page_last 10135
_journal_paper_doi 10.1039/c8cc06283h
_journal_volume 54
_journal_year 2018
_chemical_absolute_configuration ad
_chemical_formula_moiety 'C27 H33 Cl O4 P2 Pd'
_chemical_formula_sum 'C27 H33 Cl O4 P2 Pd'
_chemical_formula_weight 625.32
_space_group_crystal_system triclinic
_space_group_IT_number 1
_space_group_name_Hall 'P 1'
_space_group_name_H-M_alt 'P 1'
_symmetry_space_group_name_Hall 'P 1'
_symmetry_space_group_name_H-M 'P 1'
_atom_sites_solution_hydrogens mixed
_atom_sites_solution_primary direct
_audit_creation_date 2017-07-05
_audit_creation_method
;
Olex2 1.2
(compiled 2017.03.28 svn.r3405 for OlexSys, GUI svn.r5337)
;
_audit_update_record
;
2018-04-13 deposited with the CCDC.
2018-08-06 downloaded from the CCDC.
;
_cell_angle_alpha 77.4560(10)
_cell_angle_beta 86.0770(10)
_cell_angle_gamma 84.6480(10)
_cell_formula_units_Z 2
_cell_length_a 8.28910(10)
_cell_length_b 10.48360(10)
_cell_length_c 17.2528(2)
_cell_measurement_reflns_used 58471
_cell_measurement_temperature 293
_cell_measurement_theta_max 28.6870
_cell_measurement_theta_min 3.7350
_cell_volume 1455.30(3)
_computing_cell_refinement 'CrysAlisPro 1.171.39.18b (Rigaku OD, 2015)'
_computing_data_collection 'CrysAlisPro 1.171.39.18b (Rigaku OD, 2015)'
_computing_data_reduction 'CrysAlisPro 1.171.39.18b (Rigaku OD, 2015)'
_computing_molecular_graphics 'Olex2 (Dolomanov et al., 2009)'
_computing_publication_material 'Olex2 (Dolomanov et al., 2009)'
_computing_structure_refinement 'ShelXL (Sheldrick, 2015)'
_computing_structure_solution 'ShelXS (Sheldrick, 2008)'
_diffrn_ambient_temperature 293
_diffrn_detector 'CCD plate'
_diffrn_detector_area_resol_mean 5.3048
_diffrn_detector_type AtlasS2
_diffrn_measured_fraction_theta_full 0.998
_diffrn_measured_fraction_theta_max 0.887
_diffrn_measurement_details
;
List of Runs (angles in degrees, time in seconds):

  # Type    Start    End  Width  t~exp~   \w     \q     \k     \f   Frames
#--------------------------------------------------------------------------
  1  \w    -64.00  37.00   1.00   15.00    --    8.41 -57.00 -90.00  101
  2  \w    -20.00  82.00   1.00   15.00    --    8.41  57.00-150.00  102
  3  \w    -16.00  83.00   1.00   15.00    --    8.41  38.00 120.00   99
  4  \w    -20.00  82.00   1.00   15.00    --    8.41  57.00 -60.00  102
  5  \w    -20.00  49.00   1.00   15.00    --    8.41 -99.00  30.00   69
  6  \w    -65.00  42.00   1.00   15.00    --   10.00 -73.00 163.63  107
  7  \w     -1.00  64.00   1.00   15.00    --   10.00-121.00 113.23   65
  8  \w    -83.00 -38.00   1.00   15.00    --   -7.78 153.00 134.27   45
  9  \w    -82.00  17.00   1.00   15.00    --   -7.78 -38.00 -60.00   99
 10  \w    -20.00  33.00   1.00   15.00    --   -7.78 -99.00 -60.00   53
 11  \w    -84.00 -39.00   1.00   15.00    --   -7.78 154.00 161.92   45
 12  \w      3.00  66.00   1.00   15.00    --    8.41-127.00   6.00   63
 13  \w     12.00  76.00   1.00   15.00    --    8.41-143.00-163.00   64
 14  \w    -20.00  49.00   1.00   15.00    --    8.41 -99.00-120.00   69
 15  \w    -33.00  88.00   1.00   15.00    --    8.41  19.00  90.00  121
 16  \w    -80.00  97.00   1.00   15.00    --    8.41   0.00-180.00  177
 17  \w    -80.00  97.00   1.00   15.00    --    8.41   0.00-150.00  177
 18  \w    -80.00  97.00   1.00   15.00    --    8.41   0.00-120.00  177
 19  \w    -24.00  85.00   1.00   15.00    --    8.41  77.00-120.00  109
 20  \w    -80.00  97.00   1.00   15.00    --    8.41   0.00 -60.00  177
 21  \w    -80.00  97.00   1.00   15.00    --    8.41   0.00 -30.00  177
 22  \w    -80.00  97.00   1.00   15.00    --    8.41   0.00   0.00  177
 23  \w    -80.00  97.00   1.00   15.00    --    8.41   0.00  30.00  177
 24  \w    -80.00   7.00   1.00   15.00    --    8.41   0.00  60.00   87
 25  \w    -80.00  97.00   1.00   15.00    --    8.41   0.00 -90.00  177
;
_diffrn_measurement_device 'four-circle diffractometer'
_diffrn_measurement_device_type 'SuperNova, Dual, Cu at home/near, AtlasS2'
_diffrn_measurement_method '\w scans'
_diffrn_orient_matrix_type 'CrysAlisPro convention (1999,Acta A55,543-557)'
_diffrn_orient_matrix_UB_11 0.0200236000
_diffrn_orient_matrix_UB_12 -0.0359804000
_diffrn_orient_matrix_UB_13 -0.0301972000
_diffrn_orient_matrix_UB_21 -0.0073786000
_diffrn_orient_matrix_UB_22 0.0589550000
_diffrn_orient_matrix_UB_23 -0.0293278000
_diffrn_orient_matrix_UB_31 0.0833628000
_diffrn_orient_matrix_UB_32 0.0080807000
_diffrn_orient_matrix_UB_33 0.0025006000
_diffrn_radiation_monochromator mirror
_diffrn_radiation_probe x-ray
_diffrn_radiation_type MoK\a
_diffrn_radiation_wavelength 0.71073
_diffrn_reflns_av_R_equivalents 0.0327
_diffrn_reflns_av_unetI/netI 0.0179
_diffrn_reflns_Laue_measured_fraction_full 0.998
_diffrn_reflns_Laue_measured_fraction_max 0.887
_diffrn_reflns_limit_h_max 10
_diffrn_reflns_limit_h_min -10
_diffrn_reflns_limit_k_max 13
_diffrn_reflns_limit_k_min -14
_diffrn_reflns_limit_l_max 23
_diffrn_reflns_limit_l_min -23
_diffrn_reflns_number 110295
_diffrn_reflns_point_group_measured_fraction_full 0.995
_diffrn_reflns_point_group_measured_fraction_max 0.835
_diffrn_reflns_theta_full 25.242
_diffrn_reflns_theta_max 29.093
_diffrn_reflns_theta_min 3.300
_diffrn_source 'micro-focus sealed X-ray tube'
_diffrn_source_type 'SuperNova (Mo) X-ray Source'
_exptl_absorpt_coefficient_mu 0.868
_exptl_absorpt_correction_T_max 1.00000
_exptl_absorpt_correction_T_min 0.65458
_exptl_absorpt_correction_type multi-scan
_exptl_absorpt_process_details
;
CrysAlisPro 1.171.39.18b (Rigaku Oxford Diffraction, 2015)
Empirical absorption correction using spherical harmonics,
 implemented in SCALE3 ABSPACK scaling algorithm.
;
_exptl_crystal_colour yellow
_exptl_crystal_colour_primary yellow
_exptl_crystal_density_diffrn 1.427
_exptl_crystal_description prism
_exptl_crystal_F_000 640
_exptl_crystal_size_max 0.2
_exptl_crystal_size_mid 0.2
_exptl_crystal_size_min 0.08
_refine_diff_density_max 0.472
_refine_diff_density_min -0.418
_refine_diff_density_rms 0.048
_refine_ls_abs_structure_details
;
 Flack x determined using 5295 quotients [(I+)-(I-)]/[(I+)+(I-)]
 (Parsons, Flack and Wagner, Acta Cryst. B69 (2013) 249-259).
;
_refine_ls_abs_structure_Flack -0.053(7)
_refine_ls_extinction_method none
_refine_ls_goodness_of_fit_ref 1.046
_refine_ls_hydrogen_treatment constr
_refine_ls_matrix_type full
_refine_ls_number_parameters 643
_refine_ls_number_reflns 13076
_refine_ls_number_restraints 3
_refine_ls_restrained_S_all 1.046
_refine_ls_R_factor_all 0.0333
_refine_ls_R_factor_gt 0.0273
_refine_ls_shift/su_max 0.000
_refine_ls_shift/su_mean 0.000
_refine_ls_structure_factor_coef Fsqd
_refine_ls_weighting_details 'w=1/[\s^2^(Fo^2^)+(0.0300P)^2^+0.5155P] where P=(Fo^2^+2Fc^2^)/3'
_refine_ls_weighting_scheme calc
_refine_ls_wR_factor_gt 0.0619
_refine_ls_wR_factor_ref 0.0655
_reflns_Friedel_coverage 0.883
_reflns_Friedel_fraction_full 0.991
_reflns_Friedel_fraction_max 0.783
_reflns_number_gt 11864
_reflns_number_total 13076
_reflns_threshold_expression 'I > 2\s(I)'
_cod_data_source_file c8cc06283h2.cif
_cod_data_source_block dp24
_cod_depositor_comments 'Adding full bibliography for 7122108--7122115.cif.'
_cod_database_code 7122112
_shelx_shelxl_version_number 2016/4
_chemical_oxdiff_formula 'c26 h30 Cl1 o4 P2 Pd1'
_shelx_space_group_comment
;
The symmetry employed for this shelxl refinement is uniquely defined
by the following loop, which should always be used as a source of
symmetry information in preference to the above space-group names.
They are only intended as comments.
;
_diffrn_oxdiff_ac3_digest_frames
;
01281e91a4b354545d56e9022d8df7d513029329c9d
;
_reflns_odcompleteness_completeness 99.78
_reflns_odcompleteness_iscentric 1
_reflns_odcompleteness_theta 24.66
_olex2_refinement_description
;
1. Fixed Uiso
 At 1.2 times of:
  All C(H) groups
 At 1.5 times of:
  All C(H,H,H) groups, All O(H) groups
2.a Riding coordinates:
 O2(H1), O5(H5A)
2.b Aromatic/amide H refined with riding coordinates:
 C2(H2), C3(H3), C4(H4), C5(H5), C6(H6), C12(H12), C13(H13), C14(H14),
 C15(H15), C16(H16), C23(H23), C24(H24), C25(H25), C27(H27), C29(H29), C30(H30),
  C31(H31), C32(H32), C33(H33), C39(H39), C40(H40), C41(H41), C42(H42),
 C43(H43), C50(H50), C51(H51), C52(H52), C54(H54)
2.c Idealised Me refined as rotating group:
 C8(H8A,H8B,H8C), C9(H9A,H9B,H9C), C10(H10A,H10B,H10C), C18(H18A,H18B,H18C),
 C19(H19A,H19B,H19C), C20(H20A,H20B,H20C), C35(H35A,H35B,H35C), C36(H36A,H36B,
 H36C), C37(H37A,H37B,H37C), C45(H45A,H45B,H45C), C46(H46A,H46B,H46C), C47(H47A,
 H47B,H47C)
;
_olex2_submission_special_instructions 'No special instructions were received'
_oxdiff_exptl_absorpt_empirical_details
;
Empirical correction (ABSPACK) includes:
- Absorption correction using spherical harmonics
- Frame scaling
;
_oxdiff_exptl_absorpt_empirical_full_max 1.729
_oxdiff_exptl_absorpt_empirical_full_min 0.653

loop_
_space_group_symop_operation_xyz
'x, y, z'

loop_
_atom_site_label
_atom_site_type_symbol
_atom_site_fract_x
_atom_site_fract_y
_atom_site_fract_z
_atom_site_U_iso_or_equiv
_atom_site_adp_type
_atom_site_occupancy
_atom_site_site_symmetry_order
_atom_site_calc_flag
_atom_site_refinement_flags_posn
Pd1 Pd 0.89428(3) 0.83600(2) 0.12171(2) 0.04949(9) Uani 1 1 d .
Cl1 Cl 0.9902(2) 0.44170(18) 0.53598(9) 0.0914(5) Uani 1 1 d .
P1 P 0.92114(18) 0.85395(15) -0.00979(8) 0.0488(3) Uani 1 1 d .
P2 P 0.85175(18) 1.05327(13) 0.10510(8) 0.0538(3) Uani 1 1 d .
O1 O 0.8674(6) 1.1418(4) 0.0215(2) 0.0742(12) Uani 1 1 d .
O2 O 0.9023(5) 0.9907(4) -0.0661(2) 0.0652(10) Uani 1 1 d .
H1 H 0.884608 1.047645 -0.022100 0.098 Uiso 1 1 d R
O3 O 0.8893(6) 0.7613(4) 0.2509(2) 0.0646(11) Uani 1 1 d .
O4 O 0.9050(5) 0.6247(4) 0.1700(2) 0.0614(10) Uani 1 1 d .
C1 C 0.7786(5) 0.7583(4) -0.0416(3) 0.0494(10) Uani 1 1 d .
C2 C 0.7355(7) 0.6386(6) 0.0043(3) 0.0586(13) Uani 1 1 d .
H2 H 0.774773 0.608349 0.054791 0.070 Uiso 1 1 calc R
C3 C 0.6345(7) 0.5651(5) -0.0251(3) 0.0726(13) Uani 1 1 d .
H3 H 0.607865 0.484527 0.005357 0.087 Uiso 1 1 calc R
C4 C 0.5730(6) 0.6094(5) -0.0988(3) 0.0682(12) Uani 1 1 d .
H4 H 0.504915 0.559143 -0.118127 0.082 Uiso 1 1 calc R
C5 C 0.6118(6) 0.7268(5) -0.1434(3) 0.0676(13) Uani 1 1 d .
H5 H 0.569578 0.757010 -0.193303 0.081 Uiso 1 1 calc R
C6 C 0.7135(7) 0.8018(6) -0.1153(3) 0.0587(13) Uani 1 1 d .
H6 H 0.738569 0.882428 -0.146349 0.070 Uiso 1 1 calc R
C7 C 1.1258(6) 0.7833(5) -0.0340(3) 0.0573(11) Uani 1 1 d .
C8 C 1.1489(7) 0.6382(7) 0.0062(4) 0.0672(15) Uani 1 1 d .
H8A H 1.130658 0.628513 0.062615 0.101 Uiso 1 1 calc GR
H8B H 1.257410 0.604546 -0.005487 0.101 Uiso 1 1 calc GR
H8C H 1.072957 0.590506 -0.013435 0.101 Uiso 1 1 calc GR
C9 C 1.1471(8) 0.8006(8) -0.1244(4) 0.0772(18) Uani 1 1 d .
H9A H 1.066351 0.755850 -0.142909 0.116 Uiso 1 1 calc GR
H9B H 1.253122 0.764473 -0.138269 0.116 Uiso 1 1 calc GR
H9C H 1.135033 0.892171 -0.148807 0.116 Uiso 1 1 calc GR
C10 C 1.2492(7) 0.8607(6) -0.0041(4) 0.0841(16) Uani 1 1 d .
H10A H 1.227573 0.952624 -0.025847 0.126 Uiso 1 1 calc GR
H10B H 1.357004 0.832504 -0.020812 0.126 Uiso 1 1 calc GR
H10C H 1.239716 0.845072 0.052853 0.126 Uiso 1 1 calc GR
C11 C 0.9841(5) 1.1146(4) 0.1656(3) 0.0581(10) Uani 1 1 d .
C12 C 1.0330(7) 1.2396(6) 0.1392(4) 0.0761(15) Uani 1 1 d .
H12 H 1.001194 1.289159 0.090314 0.091 Uiso 1 1 calc R
C13 C 1.1292(9) 1.2916(7) 0.1853(5) 0.103(2) Uani 1 1 d .
H13 H 1.163379 1.375353 0.167067 0.124 Uiso 1 1 calc R
C14 C 1.1735(8) 1.2197(8) 0.2572(5) 0.103(2) Uani 1 1 d .
H14 H 1.235108 1.256036 0.288658 0.123 Uiso 1 1 calc R
C15 C 1.1288(8) 1.0944(7) 0.2842(4) 0.0942(18) Uani 1 1 d .
H15 H 1.162367 1.045678 0.332922 0.113 Uiso 1 1 calc R
C16 C 1.0336(7) 1.0404(6) 0.2387(4) 0.0714(14) Uani 1 1 d .
H16 H 1.003025 0.955443 0.256665 0.086 Uiso 1 1 calc R
C17 C 0.6416(6) 1.0882(4) 0.1435(3) 0.0649(12) Uani 1 1 d .
C18 C 0.6235(8) 1.0327(7) 0.2323(4) 0.0823(18) Uani 1 1 d .
H18A H 0.655628 0.940447 0.243023 0.123 Uiso 1 1 calc GR
H18B H 0.512386 1.046607 0.250262 0.123 Uiso 1 1 calc GR
H18C H 0.691140 1.076017 0.259744 0.123 Uiso 1 1 calc GR
C19 C 0.6056(10) 1.2386(7) 0.1279(6) 0.111(3) Uani 1 1 d .
H19A H 0.684776 1.275953 0.152380 0.167 Uiso 1 1 calc GR
H19B H 0.499323 1.259333 0.149887 0.167 Uiso 1 1 calc GR
H19C H 0.610161 1.273921 0.071621 0.167 Uiso 1 1 calc GR
C20 C 0.5279(8) 1.0272(7) 0.0983(4) 0.102(2) Uani 1 1 d .
H20A H 0.535450 1.068087 0.042881 0.153 Uiso 1 1 calc GR
H20B H 0.418409 1.040094 0.118859 0.153 Uiso 1 1 calc GR
H20C H 0.558404 0.934983 0.104884 0.153 Uiso 1 1 calc GR
C21 C 0.8927(7) 0.6459(6) 0.2391(3) 0.0529(13) Uani 1 1 d .
C22 C 0.8801(6) 0.5334(5) 0.3090(3) 0.0474(11) Uani 1 1 d .
C23 C 0.8139(7) 0.4218(6) 0.3001(3) 0.0640(13) Uani 1 1 d .
H23 H 0.782716 0.414809 0.250500 0.077 Uiso 1 1 calc R
C24 C 0.7942(8) 0.3202(6) 0.3655(4) 0.0798(17) Uani 1 1 d .
H24 H 0.744633 0.246943 0.359914 0.096 Uiso 1 1 calc R
C25 C 0.8461(7) 0.3257(6) 0.4379(4) 0.0724(16) Uani 1 1 d .
H25 H 0.833543 0.256669 0.481427 0.087 Uiso 1 1 calc R
C26 C 0.9167(7) 0.4346(6) 0.4452(3) 0.0602(14) Uani 1 1 d .
C27 C 0.9338(7) 0.5397(5) 0.3819(3) 0.0569(13) Uani 1 1 d .
H27 H 0.980751 0.613628 0.388394 0.068 Uiso 1 1 calc R
Pd2 Pd 0.41008(3) 0.22534(2) 0.60950(2) 0.04645(9) Uani 1 1 d .
Cl2 Cl 0.3946(4) 0.5794(2) 0.18548(10) 0.1306(9) Uani 1 1 d .
P3 P 0.41214(17) 0.21406(13) 0.73980(8) 0.0450(3) Uani 1 1 d .
P4 P 0.39347(16) 0.00916(12) 0.62976(7) 0.0465(3) Uani 1 1 d .
O5 O 0.4065(5) 0.0795(4) 0.7979(2) 0.0623(10) Uani 1 1 d .
H5A H 0.394854 0.007389 0.758802 0.094 Uiso 1 1 d R
O6 O 0.4033(5) -0.0749(3) 0.7146(2) 0.0595(9) Uani 1 1 d .
O7 O 0.4248(5) 0.4325(4) 0.5588(2) 0.0611(10) Uani 1 1 d .
O8 O 0.4070(5) 0.2963(4) 0.4800(2) 0.0588(10) Uani 1 1 d .
C48 C 0.4127(6) 0.4121(5) 0.4899(3) 0.0472(12) Uani 1 1 d .
C28 C 0.2419(5) 0.3169(4) 0.7697(2) 0.0450(8) Uani 1 1 d .
C29 C 0.1638(6) 0.2774(5) 0.8440(3) 0.0560(12) Uani 1 1 d .
H29 H 0.194110 0.196072 0.875714 0.067 Uiso 1 1 calc R
C30 C 0.0418(6) 0.3581(5) 0.8707(3) 0.0642(12) Uani 1 1 d .
H30 H -0.007728 0.332000 0.920958 0.077 Uiso 1 1 calc R
C31 C -0.0070(6) 0.4763(5) 0.8240(3) 0.0654(12) Uani 1 1 d .
H31 H -0.089465 0.530291 0.842401 0.078 Uiso 1 1 calc R
C32 C 0.0663(6) 0.5155(5) 0.7493(3) 0.0628(11) Uani 1 1 d .
H32 H 0.032140 0.595334 0.717039 0.075 Uiso 1 1 calc R
C33 C 0.1896(6) 0.4365(5) 0.7228(3) 0.0537(12) Uani 1 1 d .
H33 H 0.238869 0.463618 0.672551 0.064 Uiso 1 1 calc R
C34 C 0.5975(6) 0.2833(5) 0.7624(3) 0.0586(11) Uani 1 1 d .
C35 C 0.6022(8) 0.4276(7) 0.7230(4) 0.0764(19) Uani 1 1 d .
H35A H 0.608857 0.437192 0.666301 0.115 Uiso 1 1 calc GR
H35B H 0.695377 0.461090 0.739303 0.115 Uiso 1 1 calc GR
H35C H 0.505502 0.475480 0.738589 0.115 Uiso 1 1 calc GR
C36 C 0.7431(7) 0.2008(7) 0.7331(4) 0.0935(19) Uani 1 1 d .
H36A H 0.737262 0.110382 0.758934 0.140 Uiso 1 1 calc GR
H36B H 0.842158 0.230936 0.745609 0.140 Uiso 1 1 calc GR
H36C H 0.740772 0.209692 0.676663 0.140 Uiso 1 1 calc GR
C37 C 0.5995(8) 0.2661(7) 0.8531(4) 0.0729(17) Uani 1 1 d .
H37A H 0.503742 0.311050 0.872118 0.109 Uiso 1 1 calc GR
H37B H 0.693880 0.301887 0.866323 0.109 Uiso 1 1 calc GR
H37C H 0.602083 0.174484 0.877533 0.109 Uiso 1 1 calc GR
C38 C 0.5544(5) -0.0588(4) 0.5709(2) 0.0494(9) Uani 1 1 d .
C39 C 0.6231(8) -0.1852(6) 0.6009(4) 0.0766(16) Uani 1 1 d .
H39 H 0.587447 -0.231236 0.650462 0.092 Uiso 1 1 calc R
C40 C 0.7432(9) -0.2419(6) 0.5573(4) 0.0949(19) Uani 1 1 d .
H40 H 0.788228 -0.326313 0.577414 0.114 Uiso 1 1 calc R
C41 C 0.7967(8) -0.1746(7) 0.4845(5) 0.099(2) Uani 1 1 d .
H41 H 0.878153 -0.213350 0.455373 0.118 Uiso 1 1 calc R
C42 C 0.7318(7) -0.0516(6) 0.4545(3) 0.0811(16) Uani 1 1 d .
H42 H 0.769122 -0.006684 0.404910 0.097 Uiso 1 1 calc R
C43 C 0.6102(7) 0.0078(5) 0.4972(3) 0.0607(12) Uani 1 1 d .
H43 H 0.566229 0.092158 0.476239 0.073 Uiso 1 1 calc R
C44 C 0.2000(6) -0.0226(5) 0.5931(3) 0.0619(11) Uani 1 1 d .
C45 C 0.1865(8) 0.0385(7) 0.5055(4) 0.0841(18) Uani 1 1 d .
H45A H 0.190932 0.131696 0.497221 0.126 Uiso 1 1 calc GR
H45B H 0.085292 0.019811 0.488126 0.126 Uiso 1 1 calc GR
H45C H 0.274532 0.002708 0.475566 0.126 Uiso 1 1 calc GR
C46 C 0.1937(8) -0.1708(6) 0.6076(5) 0.093(2) Uani 1 1 d .
H46A H 0.275500 -0.206180 0.574183 0.139 Uiso 1 1 calc GR
H46B H 0.088771 -0.190616 0.595393 0.139 Uiso 1 1 calc GR
H46C H 0.212886 -0.209060 0.662321 0.139 Uiso 1 1 calc GR
C47 C 0.0650(7) 0.0365(7) 0.6411(4) 0.0943(19) Uani 1 1 d .
H47A H 0.080354 0.003871 0.696728 0.141 Uiso 1 1 calc GR
H47B H -0.037498 0.012965 0.628090 0.141 Uiso 1 1 calc GR
H47C H 0.066314 0.130241 0.628802 0.141 Uiso 1 1 calc GR
C49 C 0.4072(7) 0.5238(5) 0.4204(3) 0.0536(12) Uani 1 1 d .
C50 C 0.4108(13) 0.6469(6) 0.4311(4) 0.115(3) Uani 1 1 d .
H50 H 0.419825 0.661622 0.481780 0.138 Uiso 1 1 calc R
C51 C 0.4009(16) 0.7522(6) 0.3662(5) 0.157(5) Uani 1 1 d .
H51 H 0.400472 0.837488 0.373712 0.188 Uiso 1 1 calc R
C52 C 0.3921(11) 0.7302(7) 0.2921(4) 0.104(3) Uani 1 1 d .
H52 H 0.386163 0.800385 0.248611 0.125 Uiso 1 1 calc R
C53 C 0.3917(7) 0.6065(6) 0.2813(3) 0.0662(15) Uani 1 1 d .
C54 C 0.3990(7) 0.5009(6) 0.3453(3) 0.0576(13) Uani 1 1 d .
H54 H 0.398385 0.415834 0.337621 0.069 Uiso 1 1 calc R

loop_
_atom_site_aniso_label
_atom_site_aniso_U_11
_atom_site_aniso_U_22
_atom_site_aniso_U_33
_atom_site_aniso_U_23
_atom_site_aniso_U_13
_atom_site_aniso_U_12
Pd1 0.0777(2) 0.03680(19) 0.02977(17) 0.00248(14) -0.00156(14) -0.00629(15)
Cl1 0.1330(13) 0.0886(10) 0.0427(7) 0.0004(6) -0.0196(7) 0.0193(9)
P1 0.0683(8) 0.0436(7) 0.0311(7) 0.0015(5) -0.0010(5) -0.0097(6)
P2 0.0824(9) 0.0382(6) 0.0384(6) 0.0007(5) -0.0057(6) -0.0118(6)
O1 0.133(3) 0.040(2) 0.046(2) 0.0046(16) -0.003(2) -0.016(2)
O2 0.111(3) 0.046(2) 0.032(2) 0.0088(16) -0.0066(18) -0.010(2)
O3 0.110(3) 0.041(2) 0.039(2) -0.0009(18) -0.0021(19) -0.006(2)
O4 0.103(3) 0.040(2) 0.036(2) 0.0004(17) 0.0019(17) -0.0019(17)
C1 0.055(2) 0.051(2) 0.039(2) -0.0050(17) -0.0030(17) 0.0002(19)
C2 0.070(3) 0.057(3) 0.046(3) 0.000(2) -0.011(2) -0.012(2)
C3 0.081(3) 0.066(3) 0.070(3) -0.004(2) -0.008(3) -0.020(3)
C4 0.064(3) 0.073(3) 0.075(3) -0.029(3) -0.013(2) 0.000(2)
C5 0.067(3) 0.081(3) 0.056(3) -0.019(2) -0.021(2) 0.015(2)
C6 0.066(3) 0.059(3) 0.048(3) -0.007(2) -0.012(2) 0.005(2)
C7 0.061(3) 0.067(3) 0.044(2) -0.007(2) 0.0022(19) -0.016(2)
C8 0.065(3) 0.074(4) 0.061(3) -0.013(3) -0.002(2) 0.001(3)
C9 0.078(4) 0.107(5) 0.041(3) -0.006(3) 0.015(2) -0.013(3)
C10 0.077(3) 0.100(4) 0.078(4) -0.013(3) -0.011(3) -0.031(3)
C11 0.062(3) 0.057(2) 0.057(3) -0.014(2) 0.005(2) -0.014(2)
C12 0.080(4) 0.064(3) 0.088(4) -0.022(3) 0.011(3) -0.022(3)
C13 0.094(5) 0.081(4) 0.145(7) -0.037(4) -0.001(4) -0.036(4)
C14 0.076(4) 0.112(6) 0.141(7) -0.063(5) -0.020(4) -0.022(4)
C15 0.095(4) 0.104(5) 0.091(4) -0.030(4) -0.027(3) -0.006(4)
C16 0.080(4) 0.070(3) 0.067(3) -0.015(3) -0.012(3) -0.015(3)
C17 0.071(3) 0.048(2) 0.073(3) -0.005(2) -0.012(2) -0.004(2)
C18 0.076(4) 0.089(4) 0.073(4) -0.004(3) 0.005(3) 0.001(3)
C19 0.118(6) 0.055(4) 0.149(7) -0.008(4) 0.011(5) 0.014(4)
C20 0.087(4) 0.115(5) 0.110(5) -0.028(4) -0.036(4) -0.007(4)
C21 0.073(3) 0.042(3) 0.039(3) 0.002(2) -0.002(2) -0.005(2)
C22 0.063(3) 0.041(3) 0.032(2) 0.000(2) 0.0046(19) 0.005(2)
C23 0.088(3) 0.054(3) 0.049(3) -0.001(2) -0.004(2) -0.019(2)
C24 0.106(4) 0.053(3) 0.074(4) 0.008(3) -0.003(3) -0.024(3)
C25 0.085(4) 0.053(3) 0.062(3) 0.022(2) 0.011(3) -0.003(2)
C26 0.080(3) 0.057(3) 0.033(2) 0.004(2) 0.004(2) 0.016(2)
C27 0.083(3) 0.041(3) 0.043(3) -0.003(2) -0.002(2) 0.002(2)
Pd2 0.0735(2) 0.03331(17) 0.02863(16) -0.00046(13) 0.00125(13) -0.00107(14)
Cl2 0.230(3) 0.1179(16) 0.0422(8) 0.0115(9) -0.0348(11) -0.0539(16)
P3 0.0667(7) 0.0351(6) 0.0301(6) -0.0030(5) -0.0016(5) 0.0024(5)
P4 0.0691(7) 0.0335(5) 0.0338(5) -0.0030(4) 0.0018(5) -0.0007(5)
O5 0.109(3) 0.040(2) 0.035(2) -0.0042(16) -0.0002(18) -0.0003(18)
O6 0.103(3) 0.0331(17) 0.0378(18) -0.0005(14) -0.0007(16) -0.0015(16)
O7 0.103(3) 0.043(2) 0.034(2) -0.0027(17) -0.0001(17) -0.0072(18)
O8 0.101(3) 0.039(2) 0.032(2) 0.0007(17) 0.0017(17) -0.0047(19)
C48 0.070(3) 0.034(3) 0.033(3) -0.003(2) 0.005(2) 0.001(2)
C28 0.057(2) 0.042(2) 0.0377(19) -0.0095(15) 0.0002(16) -0.0096(17)
C29 0.068(3) 0.051(3) 0.048(3) -0.006(2) 0.005(2) -0.011(2)
C30 0.066(3) 0.074(3) 0.054(3) -0.016(2) 0.018(2) -0.018(2)
C31 0.057(3) 0.069(3) 0.073(3) -0.026(2) 0.011(2) -0.005(2)
C32 0.061(3) 0.055(3) 0.067(3) -0.004(2) 0.002(2) 0.000(2)
C33 0.061(3) 0.051(3) 0.044(3) 0.000(2) 0.003(2) -0.003(2)
C34 0.063(3) 0.063(3) 0.047(2) -0.009(2) -0.006(2) 0.000(2)
C35 0.082(4) 0.076(4) 0.073(4) -0.004(3) -0.021(3) -0.027(3)
C36 0.065(3) 0.105(5) 0.105(5) -0.024(4) 0.000(3) 0.018(3)
C37 0.086(4) 0.080(4) 0.052(3) -0.007(3) -0.022(3) -0.006(3)
C38 0.059(2) 0.044(2) 0.046(2) -0.0124(17) -0.0027(17) -0.0012(17)
C39 0.102(4) 0.052(3) 0.070(3) -0.010(2) -0.001(3) 0.018(3)
C40 0.107(5) 0.064(3) 0.108(5) -0.023(3) 0.006(4) 0.024(3)
C41 0.093(4) 0.091(4) 0.120(6) -0.055(4) 0.022(4) 0.009(3)
C42 0.094(4) 0.081(4) 0.070(3) -0.029(3) 0.022(3) -0.003(3)
C43 0.075(3) 0.054(3) 0.053(3) -0.016(2) 0.008(2) -0.001(2)
C44 0.064(3) 0.057(3) 0.061(3) -0.005(2) -0.001(2) -0.009(2)
C45 0.085(4) 0.105(5) 0.061(3) -0.006(3) -0.018(3) -0.022(4)
C46 0.094(4) 0.064(3) 0.121(6) -0.010(4) -0.017(4) -0.028(3)
C47 0.072(4) 0.114(5) 0.093(4) -0.020(4) 0.014(3) -0.001(3)
C49 0.073(3) 0.038(3) 0.045(3) 0.001(2) 0.002(2) -0.007(2)
C50 0.245(10) 0.047(3) 0.051(3) -0.003(3) 0.000(5) -0.017(5)
C51 0.348(16) 0.037(3) 0.078(5) 0.002(3) 0.002(7) -0.019(6)
C52 0.188(8) 0.055(4) 0.054(4) 0.023(3) -0.001(4) -0.015(4)
C53 0.080(4) 0.064(3) 0.047(3) 0.013(3) -0.013(2) -0.020(3)
C54 0.081(3) 0.046(3) 0.041(3) 0.005(2) -0.008(2) -0.017(2)

loop_
_atom_type_symbol
_atom_type_description
_atom_type_scat_dispersion_real
_atom_type_scat_dispersion_imag
_atom_type_scat_source
C C 0.0033 0.0016 'International Tables Vol C Tables 4.2.6.8 and 6.1.1.4'
H H 0.0000 0.0000 'International Tables Vol C Tables 4.2.6.8 and 6.1.1.4'
Cl Cl 0.1484 0.1585 'International Tables Vol C Tables 4.2.6.8 and 6.1.1.4'
O O 0.0106 0.0060 'International Tables Vol C Tables 4.2.6.8 and 6.1.1.4'
P P 0.1023 0.0942 'International Tables Vol C Tables 4.2.6.8 and 6.1.1.4'
Pd Pd -0.9988 1.0072 'International Tables Vol C Tables 4.2.6.8 and 6.1.1.4'

loop_
_geom_angle_atom_site_label_1
_geom_angle_atom_site_label_2
_geom_angle_atom_site_label_3
_geom_angle
P1 Pd1 C21 134.24(14)
P2 Pd1 P1 90.49(5)
P2 Pd1 C21 135.14(14)
O3 Pd1 P1 164.07(11)
O3 Pd1 P2 105.31(12)
O3 Pd1 C21 30.25(17)
O4 Pd1 P1 104.33(11)
O4 Pd1 P2 164.32(10)
O4 Pd1 O3 60.15(15)
O4 Pd1 C21 29.93(17)
O2 P1 Pd1 119.98(18)
O2 P1 C1 105.4(2)
O2 P1 C7 105.6(2)
C1 P1 Pd1 110.32(15)
C1 P1 C7 106.8(2)
C7 P1 Pd1 108.09(16)
O1 P2 Pd1 120.40(18)
O1 P2 C11 105.7(2)
O1 P2 C17 106.1(2)
C11 P2 Pd1 110.55(17)
C11 P2 C17 106.4(2)
C17 P2 Pd1 106.86(15)
P2 O1 H1 99.0
P1 O2 H1 97.9
C21 O3 Pd1 88.9(3)
C21 O4 Pd1 89.7(3)
C2 C1 P1 122.3(4)
C6 C1 P1 119.4(4)
C6 C1 C2 118.2(5)
C1 C2 H2 120.0
C3 C2 C1 120.0(5)
C3 C2 H2 120.0
C2 C3 H3 119.6
C4 C3 C2 120.8(5)
C4 C3 H3 119.6
C3 C4 H4 120.1
C5 C4 C3 119.8(5)
C5 C4 H4 120.1
C4 C5 H5 119.8
C4 C5 C6 120.5(5)
C6 C5 H5 119.8
C1 C6 H6 119.6
C5 C6 C1 120.7(5)
C5 C6 H6 119.6
C8 C7 P1 110.9(3)
C8 C7 C9 110.3(5)
C8 C7 C10 110.0(4)
C9 C7 P1 108.2(4)
C9 C7 C10 109.9(4)
C10 C7 P1 107.4(4)
C7 C8 H8A 109.5
C7 C8 H8B 109.5
C7 C8 H8C 109.5
H8A C8 H8B 109.5
H8A C8 H8C 109.5
H8B C8 H8C 109.5
C7 C9 H9A 109.5
C7 C9 H9B 109.5
C7 C9 H9C 109.5
H9A C9 H9B 109.5
H9A C9 H9C 109.5
H9B C9 H9C 109.5
C7 C10 H10A 109.5
C7 C10 H10B 109.5
C7 C10 H10C 109.5
H10A C10 H10B 109.5
H10A C10 H10C 109.5
H10B C10 H10C 109.5
C12 C11 P2 118.6(4)
C12 C11 C16 119.6(5)
C16 C11 P2 121.8(4)
C11 C12 H12 119.9
C11 C12 C13 120.2(7)
C13 C12 H12 119.9
C12 C13 H13 120.1
C14 C13 C12 119.8(6)
C14 C13 H13 120.1
C13 C14 H14 119.5
C13 C14 C15 121.1(6)
C15 C14 H14 119.5
C14 C15 H15 120.0
C14 C15 C16 120.0(7)
C16 C15 H15 120.0
C11 C16 H16 120.3
C15 C16 C11 119.4(6)
C15 C16 H16 120.3
C18 C17 P2 110.8(4)
C18 C17 C19 108.9(5)
C18 C17 C20 110.8(5)
C19 C17 P2 107.8(4)
C20 C17 P2 107.7(4)
C20 C17 C19 110.7(5)
C17 C18 H18A 109.5
C17 C18 H18B 109.5
C17 C18 H18C 109.5
H18A C18 H18B 109.5
H18A C18 H18C 109.5
H18B C18 H18C 109.5
C17 C19 H19A 109.5
C17 C19 H19B 109.5
C17 C19 H19C 109.5
H19A C19 H19B 109.5
H19A C19 H19C 109.5
H19B C19 H19C 109.5
C17 C20 H20A 109.5
C17 C20 H20B 109.5
C17 C20 H20C 109.5
H20A C20 H20B 109.5
H20A C20 H20C 109.5
H20B C20 H20C 109.5
O3 C21 Pd1 60.8(3)
O3 C21 C22 119.2(5)
O4 C21 Pd1 60.4(3)
O4 C21 O3 121.1(5)
O4 C21 C22 119.7(5)
C22 C21 Pd1 176.3(4)
C23 C22 C21 119.4(5)
C23 C22 C27 119.6(5)
C27 C22 C21 121.0(5)
C22 C23 H23 120.2
C22 C23 C24 119.5(6)
C24 C23 H23 120.2
C23 C24 H24 119.4
C25 C24 C23 121.2(6)
C25 C24 H24 119.4
C24 C25 H25 120.7
C24 C25 C26 118.5(5)
C26 C25 H25 120.7
C25 C26 Cl1 119.5(4)
C25 C26 C27 121.9(6)
C27 C26 Cl1 118.7(5)
C22 C27 C26 119.1(6)
C22 C27 H27 120.5
C26 C27 H27 120.5
P3 Pd2 P4 91.00(5)
P3 Pd2 C48 133.47(12)
P4 Pd2 C48 135.48(13)
O7 Pd2 P3 103.38(11)
O7 Pd2 P4 165.62(10)
O7 Pd2 O8 60.37(15)
O7 Pd2 C48 30.16(15)
O8 Pd2 P3 163.70(10)
O8 Pd2 P4 105.25(11)
O8 Pd2 C48 30.25(15)
O5 P3 Pd2 119.53(16)
O5 P3 C28 106.2(2)
O5 P3 C34 105.5(2)
C28 P3 Pd2 109.16(14)
C28 P3 C34 106.1(2)
C34 P3 Pd2 109.52(16)
O6 P4 Pd2 119.52(16)
O6 P4 C38 106.0(2)
O6 P4 C44 106.0(2)
C38 P4 Pd2 108.66(14)
C38 P4 C44 106.9(2)
C44 P4 Pd2 109.12(16)
P3 O5 H5A 104.9
P4 O6 H5A 104.5
C48 O7 Pd2 90.3(3)
C48 O8 Pd2 89.0(3)
O7 C48 Pd2 59.5(3)
O7 C48 O8 120.2(5)
O7 C48 C49 120.0(5)
O8 C48 Pd2 60.8(3)
O8 C48 C49 119.9(5)
C49 C48 Pd2 177.6(4)
C29 C28 P3 119.0(4)
C33 C28 P3 122.5(3)
C33 C28 C29 118.4(4)
C28 C29 H29 119.9
C30 C29 C28 120.2(5)
C30 C29 H29 119.9
C29 C30 H30 119.7
C31 C30 C29 120.6(4)
C31 C30 H30 119.7
C30 C31 H31 120.1
C30 C31 C32 119.9(4)
C32 C31 H31 120.1
C31 C32 H32 120.1
C33 C32 C31 119.9(5)
C33 C32 H32 120.1
C28 C33 H33 119.5
C32 C33 C28 121.0(5)
C32 C33 H33 119.5
C35 C34 P3 112.1(4)
C35 C34 C36 111.2(5)
C35 C34 C37 109.8(5)
C36 C34 P3 106.5(4)
C37 C34 P3 107.9(4)
C37 C34 C36 109.3(5)
C34 C35 H35A 109.5
C34 C35 H35B 109.5
C34 C35 H35C 109.5
H35A C35 H35B 109.5
H35A C35 H35C 109.5
H35B C35 H35C 109.5
C34 C36 H36A 109.5
C34 C36 H36B 109.5
C34 C36 H36C 109.5
H36A C36 H36B 109.5
H36A C36 H36C 109.5
H36B C36 H36C 109.5
C34 C37 H37A 109.5
C34 C37 H37B 109.5
C34 C37 H37C 109.5
H37A C37 H37B 109.5
H37A C37 H37C 109.5
H37B C37 H37C 109.5
C39 C38 P4 118.3(4)
C43 C38 P4 123.0(3)
C43 C38 C39 118.7(4)
C38 C39 H39 119.9
C40 C39 C38 120.3(6)
C40 C39 H39 119.9
C39 C40 H40 119.9
C41 C40 C39 120.2(6)
C41 C40 H40 119.9
C40 C41 H41 119.8
C42 C41 C40 120.5(5)
C42 C41 H41 119.8
C41 C42 H42 119.7
C41 C42 C43 120.5(6)
C43 C42 H42 119.7
C38 C43 C42 119.9(5)
C38 C43 H43 120.1
C42 C43 H43 120.1
C45 C44 P4 111.4(4)
C45 C44 C46 110.4(5)
C46 C44 P4 107.5(4)
C47 C44 P4 107.1(4)
C47 C44 C45 109.9(5)
C47 C44 C46 110.5(5)
C44 C45 H45A 109.5
C44 C45 H45B 109.5
C44 C45 H45C 109.5
H45A C45 H45B 109.5
H45A C45 H45C 109.5
H45B C45 H45C 109.5
C44 C46 H46A 109.5
C44 C46 H46B 109.5
C44 C46 H46C 109.5
H46A C46 H46B 109.5
H46A C46 H46C 109.5
H46B C46 H46C 109.5
C44 C47 H47A 109.5
C44 C47 H47B 109.5
C44 C47 H47C 109.5
H47A C47 H47B 109.5
H47A C47 H47C 109.5
H47B C47 H47C 109.5
C50 C49 C48 119.8(5)
C50 C49 C54 120.4(5)
C54 C49 C48 119.8(5)
C49 C50 H50 120.0
C49 C50 C51 120.0(7)
C51 C50 H50 120.0
C50 C51 H51 120.1
C52 C51 C50 119.8(7)
C52 C51 H51 120.1
C51 C52 H52 120.0
C53 C52 C51 120.1(6)
C53 C52 H52 120.0
C52 C53 Cl2 119.4(5)
C52 C53 C54 120.8(6)
C54 C53 Cl2 119.7(5)
C49 C54 C53 118.9(6)
C49 C54 H54 120.6
C53 C54 H54 120.6

loop_
_geom_bond_atom_site_label_1
_geom_bond_atom_site_label_2
_geom_bond_distance
Pd1 P1 2.2328(14)
Pd1 P2 2.2305(14)
Pd1 O3 2.195(4)
Pd1 O4 2.187(4)
Pd1 C21 2.514(5)
Cl1 C26 1.737(6)
P1 O2 1.548(4)
P1 C1 1.803(5)
P1 C7 1.845(5)
P2 O1 1.540(4)
P2 C11 1.813(5)
P2 C17 1.853(5)
O1 H1 1.3569
O2 H1 1.0570
O3 C21 1.267(7)
O4 C21 1.255(7)
C1 C2 1.394(7)
C1 C6 1.383(7)
C2 H2 0.9300
C2 C3 1.378(7)
C3 H3 0.9300
C3 C4 1.371(7)
C4 H4 0.9300
C4 C5 1.356(7)
C5 H5 0.9300
C5 C6 1.382(8)
C6 H6 0.9300
C7 C8 1.529(8)
C7 C9 1.531(7)
C7 C10 1.542(7)
C8 H8A 0.9600
C8 H8B 0.9600
C8 H8C 0.9600
C9 H9A 0.9600
C9 H9B 0.9600
C9 H9C 0.9600
C10 H10A 0.9600
C10 H10B 0.9600
C10 H10C 0.9600
C11 C12 1.380(7)
C11 C16 1.395(7)
C12 H12 0.9300
C12 C13 1.386(9)
C13 H13 0.9300
C13 C14 1.359(10)
C14 H14 0.9300
C14 C15 1.371(10)
C15 H15 0.9300
C15 C16 1.385(8)
C16 H16 0.9300
C17 C18 1.519(8)
C17 C19 1.545(8)
C17 C20 1.528(8)
C18 H18A 0.9600
C18 H18B 0.9600
C18 H18C 0.9600
C19 H19A 0.9600
C19 H19B 0.9600
C19 H19C 0.9600
C20 H20A 0.9600
C20 H20B 0.9600
C20 H20C 0.9600
C21 C22 1.498(7)
C22 C23 1.379(8)
C22 C27 1.380(8)
C23 H23 0.9300
C23 C24 1.386(8)
C24 H24 0.9300
C24 C25 1.363(9)
C25 H25 0.9300
C25 C26 1.364(9)
C26 C27 1.383(8)
C27 H27 0.9300
Pd2 P3 2.2265(13)
Pd2 P4 2.2327(12)
Pd2 O7 2.169(4)
Pd2 O8 2.197(4)
Pd2 C48 2.517(5)
Cl2 C53 1.736(7)
P3 O5 1.545(4)
P3 C28 1.811(4)
P3 C34 1.858(5)
P4 O6 1.539(4)
P4 C38 1.808(4)
P4 C44 1.847(5)
O5 H5A 1.1310
O6 H5A 1.2644
O7 C48 1.265(6)
O8 C48 1.268(6)
C48 C49 1.483(7)
C28 C29 1.392(6)
C28 C33 1.386(7)
C29 H29 0.9300
C29 C30 1.378(7)
C30 H30 0.9300
C30 C31 1.366(7)
C31 H31 0.9300
C31 C32 1.381(7)
C32 H32 0.9300
C32 C33 1.372(7)
C33 H33 0.9300
C34 C35 1.520(9)
C34 C36 1.540(7)
C34 C37 1.537(8)
C35 H35A 0.9600
C35 H35B 0.9600
C35 H35C 0.9600
C36 H36A 0.9600
C36 H36B 0.9600
C36 H36C 0.9600
C37 H37A 0.9600
C37 H37B 0.9600
C37 H37C 0.9600
C38 C39 1.396(7)
C38 C43 1.384(7)
C39 H39 0.9300
C39 C40 1.375(8)
C40 H40 0.9300
C40 C41 1.367(9)
C41 H41 0.9300
C41 C42 1.355(9)
C42 H42 0.9300
C42 C43 1.388(7)
C43 H43 0.9300
C44 C45 1.516(7)
C44 C46 1.525(8)
C44 C47 1.513(7)
C45 H45A 0.9600
C45 H45B 0.9600
C45 H45C 0.9600
C46 H46A 0.9600
C46 H46B 0.9600
C46 H46C 0.9600
C47 H47A 0.9600
C47 H47B 0.9600
C47 H47C 0.9600
C49 C50 1.347(9)
C49 C54 1.375(8)
C50 H50 0.9300
C50 C51 1.391(9)
C51 H51 0.9300
C51 C52 1.356(11)
C52 H52 0.9300
C52 C53 1.349(10)
C53 C54 1.383(8)
C54 H54 0.9300
